data_2211367
loop_
_publ_author_name
'Juan Granifo'
'Mois\'es Vargas'
'Ricardo Baggio'

_publ_section_title
<i>trans</i>-Bis(hexafluoroacetylacetonato-\k^2^<i>O</i>,<i>O</i>')bis[<i>trans</i>-1-(2-pyridyl)-2-(4-pyridyl)ethylene-\k<i>N</i>^4^]copper(II)
_journal_coeditor_code DN2091
_journal_issue 12
_journal_name_full 'Acta Crystallographica Section E'
_journal_page_first m3456
_journal_page_last m3458
_journal_paper_doi 10.1107/S1600536806048574
_journal_volume 62
_journal_year 2006
_chemical_formula_iupac '[Cu (C5 H F6 O2)2 (C12 H10 N2)2]'
_chemical_formula_moiety 'C34 H22 Cu F12 N4 O4'
_chemical_formula_sum 'C34 H22 Cu F12 N4 O4'
_chemical_formula_weight 842.10
_chemical_name_systematic
;
trans-Bis(hexafluoroacetylacetonato-\k^2^O,O')bis[trans-1-(2-pyridyl)-
2-(4-pyridyl)ethylene-\kN^4^]copper(II)
;
_space_group_IT_number 2
_symmetry_cell_setting triclinic
_symmetry_space_group_name_Hall '-P 1'
_symmetry_space_group_name_H-M 'P -1'
_atom_sites_solution_hydrogens geom
_atom_sites_solution_primary direct
_atom_sites_solution_secondary difmap
_audit_creation_method SHELXL-97
_cell_angle_alpha 74.23(3)
_cell_angle_beta 84.12(3)
_cell_angle_gamma 87.98(3)
_cell_formula_units_Z 1
_cell_length_a 9.1513(18)
_cell_length_b 10.009(2)
_cell_length_c 10.424(2)
_cell_measurement_reflns_used 25
_cell_measurement_temperature 295(2)
_cell_measurement_theta_max 17.5
_cell_measurement_theta_min 7.5
_cell_volume 914.0(3)
_computing_cell_refinement
;
MSC/AFC Diffractometer Control Software
;
_computing_data_collection
;
MSC/AFC Diffractometer Control Software (Molecular Structure
Corporation, 1988)
;
_computing_data_reduction
;
MSC/AFC Diffractometer Control Software
;
_computing_molecular_graphics 'SHELXTL-NT (Sheldrick, 2000)'
_computing_publication_material 'SHELXTL-NT (Sheldrick, 2000) and PLATON (Spek, 2003)'
_computing_structure_refinement 'SHELXL97 (Sheldrick, 1997)'
_computing_structure_solution 'SHELXS97 (Sheldrick, 1997)'
_diffrn_ambient_temperature 295(2)
_diffrn_measured_fraction_theta_full 1.000
_diffrn_measured_fraction_theta_max 1.000
_diffrn_measurement_device 'Rigaku AFC-6'
_diffrn_measurement_method \w/2\q
_diffrn_radiation_monochromator graphite
_diffrn_radiation_source 'fine-focus sealed tube'
_diffrn_radiation_type MoK\a
_diffrn_radiation_wavelength 0.71073
_diffrn_reflns_av_R_equivalents 0.0392
_diffrn_reflns_av_sigmaI/netI 0.0981
_diffrn_reflns_limit_h_max 10
_diffrn_reflns_limit_h_min -10
_diffrn_reflns_limit_k_max 11
_diffrn_reflns_limit_k_min -11
_diffrn_reflns_limit_l_max 12
_diffrn_reflns_limit_l_min -2
_diffrn_reflns_number 4174
_diffrn_reflns_theta_full 25.00
_diffrn_reflns_theta_max 25.00
_diffrn_reflns_theta_min 2.04
_diffrn_standards_decay_% 2
_diffrn_standards_interval_count 150
_diffrn_standards_number 3
_exptl_absorpt_coefficient_mu 0.701
_exptl_absorpt_correction_T_max 0.91
_exptl_absorpt_correction_T_min 0.80
_exptl_absorpt_correction_type psi-scan
_exptl_absorpt_process_details '(North <i>et al.</i>,  1968)'
_exptl_crystal_colour green
_exptl_crystal_density_diffrn 1.530
_exptl_crystal_density_method 'not measured'
_exptl_crystal_description plate
_exptl_crystal_F_000 423
_exptl_crystal_size_max .35
_exptl_crystal_size_mid .25
_exptl_crystal_size_min .12
_refine_diff_density_max 0.414
_refine_diff_density_min -0.482
_refine_ls_extinction_method none
_refine_ls_goodness_of_fit_ref 0.939
_refine_ls_hydrogen_treatment constr
_refine_ls_matrix_type full
_refine_ls_number_parameters 306
_refine_ls_number_reflns 3219
_refine_ls_number_restraints 224
_refine_ls_restrained_S_all 1.010
_refine_ls_R_factor_all 0.1419
_refine_ls_R_factor_gt 0.0543
_refine_ls_shift/su_max 0.000
_refine_ls_shift/su_mean 0.000
_refine_ls_structure_factor_coef Fsqd
_refine_ls_weighting_details 'calc w=1/[\s^2^(Fo^2^)+(0.0916P)^2^+1.5666P] where P=(Fo^2^+2Fc^2^)/3'
_refine_ls_weighting_scheme calc
_refine_ls_wR_factor_gt 0.1366
_refine_ls_wR_factor_ref 0.1930
_reflns_number_gt 1907
_reflns_number_total 3219
_reflns_threshold_expression I>2\s(I)
_cod_data_source_file dn2091.cif
_cod_data_source_block I
_cod_original_cell_volume 913.9(3)
_cod_database_code 2211367
_cod_database_fobs_code 2211367

loop_
_symmetry_equiv_pos_as_xyz
'x, y, z'
'-x, -y, -z'

loop_
_atom_site_type_symbol
_atom_site_label
_atom_site_fract_x
_atom_site_fract_y
_atom_site_fract_z
_atom_site_U_iso_or_equiv
_atom_site_adp_type
_atom_site_calc_flag
_atom_site_refinement_flags
_atom_site_occupancy
_atom_site_disorder_assembly
_atom_site_disorder_group
Cu Cu1 0.5000 0.5000 0.5000 0.0491(4) Uani d S 1 . .
C C1 0.4159(7) 0.1611(7) 0.8436(7) 0.0622(16) Uani d . 1 . .
H H1 0.4645 0.1230 0.9195 0.075 Uiso calc R 1 . .
C C2 0.4714(7) 0.2770(7) 0.7507(7) 0.0624(17) Uani d . 1 . .
H H2 0.5572 0.3153 0.7654 0.075 Uiso calc R 1 . .
N N3 0.4069(5) 0.3377(5) 0.6388(5) 0.0489(11) Uani d . 1 . .
C C4 0.2822(6) 0.2815(6) 0.6220(6) 0.0557(15) Uani d . 1 . .
H H4 0.2349 0.3231 0.5461 0.067 Uiso calc R 1 . .
C C5 0.2209(6) 0.1658(7) 0.7110(6) 0.0581(15) Uani d . 1 . .
H H5 0.1339 0.1310 0.6945 0.070 Uiso calc R 1 . .
C C6 0.2882(6) 0.0993(6) 0.8268(6) 0.0546(15) Uani d . 1 . .
C C7 0.2331(7) -0.0268(7) 0.9256(7) 0.0623(16) Uani d . 1 . .
H H7 0.2848 -0.0587 1.0005 0.075 Uiso calc R 1 . .
C C8 0.1180(7) -0.1006(7) 0.9202(7) 0.0625(16) Uani d . 1 . .
H H8 0.0637 -0.0688 0.8470 0.075 Uiso calc R 1 . .
C C9 0.0692(7) -0.2280(6) 1.0202(6) 0.0566(15) Uani d . 1 . .
N N10 0.1496(7) -0.2752(6) 1.1242(6) 0.0770(16) Uani d . 1 . .
C C11 0.1039(9) -0.3920(9) 1.2154(8) 0.087(2) Uani d . 1 . .
H H11 0.1593 -0.4277 1.2872 0.105 Uiso calc R 1 . .
C C12 -0.0197(9) -0.4618(8) 1.2086(9) 0.083(2) Uani d . 1 . .
H H12 -0.0481 -0.5419 1.2749 0.100 Uiso calc R 1 . .
C C13 -0.1010(9) -0.4111(8) 1.1018(9) 0.085(2) Uani d . 1 . .
H H13 -0.1850 -0.4568 1.0940 0.102 Uiso calc R 1 . .
C C14 -0.0565(8) -0.2929(7) 1.0079(8) 0.0715(18) Uani d . 1 . .
H H14 -0.1109 -0.2561 0.9355 0.086 Uiso calc R 1 . .
C C15 0.5876(7) 0.7295(6) 0.7783(6) 0.093(3) Uani d D 1 . .
C C16 0.5004(6) 0.6852(6) 0.6789(6) 0.0584(15) Uani d D 1 A .
C C17 0.3788(7) 0.7634(7) 0.6331(7) 0.075(2) Uani d D 1 . .
H H17 0.3573 0.8433 0.6609 0.090 Uiso calc R 1 A .
C C18 0.2870(6) 0.7301(7) 0.5482(6) 0.0588(16) Uani d D 1 A .
C C19 0.1604(7) 0.8327(6) 0.5042(6) 0.082(2) Uani d D 1 . .
O O20 0.5549(4) 0.5799(4) 0.6491(4) 0.0602(11) Uani d . 1 . .
O O21 0.2937(4) 0.6303(4) 0.5009(4) 0.0583(11) Uani d . 1 . .
F F22 0.535(4) 0.663(3) 0.8997(12) 0.210(12) Uani d PDU 0.46(4) A 1
F F23 0.7287(10) 0.705(3) 0.768(4) 0.160(10) Uani d PDU 0.46(4) A 1
F F24 0.571(3) 0.8625(11) 0.768(3) 0.123(8) Uani d PDU 0.46(4) A 1
F F22' 0.535(2) 0.8339(18) 0.822(2) 0.151(8) Uani d PDU 0.54(4) A 2
F F23' 0.607(3) 0.6265(15) 0.8846(14) 0.136(7) Uani d PDU 0.54(4) A 2
F F24' 0.7200(11) 0.765(2) 0.7190(16) 0.112(6) Uani d PDU 0.54(4) A 2
F F25 0.1515(14) 0.9427(10) 0.5496(12) 0.133(5) Uani d PDU 0.610(16) A 3
F F26 0.0329(8) 0.7707(11) 0.5360(13) 0.141(6) Uani d PDU 0.610(16) A 3
F F27 0.1730(11) 0.8803(10) 0.3721(6) 0.112(4) Uani d PDU 0.610(16) A 3
F F25' 0.1983(18) 0.9551(11) 0.427(2) 0.203(12) Uani d PDU 0.390(16) A 4
F F26' 0.0879(15) 0.854(2) 0.6136(9) 0.107(6) Uani d PDU 0.390(16) A 4
F F27' 0.0649(14) 0.7824(19) 0.445(2) 0.127(7) Uani d PDU 0.390(16) A 4

loop_
_atom_site_aniso_label
_atom_site_aniso_U_11
_atom_site_aniso_U_22
_atom_site_aniso_U_33
_atom_site_aniso_U_12
_atom_site_aniso_U_13
_atom_site_aniso_U_23
Cu1 0.0491(6) 0.0501(7) 0.0520(7) 0.0060(4) -0.0138(5) -0.0182(5)
C1 0.058(4) 0.064(4) 0.062(4) 0.003(3) -0.020(3) -0.008(3)
C2 0.050(3) 0.069(4) 0.072(4) 0.002(3) -0.023(3) -0.019(4)
N3 0.047(3) 0.049(3) 0.051(3) 0.004(2) -0.013(2) -0.012(2)
C4 0.051(3) 0.061(4) 0.054(4) 0.002(3) -0.013(3) -0.010(3)
C5 0.048(3) 0.068(4) 0.060(4) -0.004(3) -0.015(3) -0.017(3)
C6 0.051(3) 0.055(4) 0.058(4) 0.007(3) -0.010(3) -0.015(3)
C7 0.055(4) 0.067(4) 0.064(4) 0.006(3) -0.014(3) -0.014(3)
C8 0.060(4) 0.067(4) 0.061(4) 0.000(3) -0.011(3) -0.017(3)
C9 0.059(4) 0.052(4) 0.058(4) -0.004(3) 0.000(3) -0.015(3)
N10 0.075(4) 0.077(4) 0.074(4) -0.007(3) -0.017(3) -0.008(3)
C11 0.086(5) 0.088(6) 0.078(5) -0.004(5) -0.017(4) -0.001(5)
C12 0.089(6) 0.058(4) 0.089(6) -0.010(4) 0.009(5) -0.004(4)
C13 0.071(5) 0.076(5) 0.118(7) -0.017(4) 0.002(5) -0.043(5)
C14 0.067(4) 0.070(5) 0.081(5) -0.008(4) -0.010(4) -0.024(4)
C15 0.088(6) 0.101(7) 0.109(7) 0.019(5) -0.035(6) -0.055(6)
C16 0.062(4) 0.059(4) 0.060(4) 0.005(3) -0.014(3) -0.023(3)
C17 0.076(4) 0.076(5) 0.090(5) 0.026(4) -0.026(4) -0.048(4)
C18 0.056(4) 0.064(4) 0.058(4) 0.013(3) -0.010(3) -0.021(3)
C19 0.080(5) 0.083(5) 0.089(6) 0.024(4) -0.015(5) -0.031(5)
O20 0.058(2) 0.060(3) 0.070(3) 0.010(2) -0.019(2) -0.027(2)
O21 0.061(3) 0.053(2) 0.063(3) 0.0014(19) -0.012(2) -0.017(2)
F22 0.32(2) 0.22(2) 0.112(13) -0.051(18) -0.081(14) -0.049(13)
F23 0.132(13) 0.188(18) 0.22(2) 0.089(12) -0.136(13) -0.127(15)
F24 0.140(13) 0.118(11) 0.155(16) -0.006(9) -0.046(11) -0.097(10)
F22' 0.158(13) 0.204(16) 0.155(14) 0.077(12) -0.074(10) -0.143(12)
F23' 0.178(15) 0.163(12) 0.065(8) -0.012(10) -0.059(8) -0.009(7)
F24' 0.084(8) 0.133(12) 0.135(10) -0.004(6) -0.051(7) -0.046(9)
F25 0.165(10) 0.101(7) 0.164(10) 0.078(7) -0.088(8) -0.069(7)
F26 0.063(5) 0.172(9) 0.152(10) 0.023(5) -0.015(6) 0.016(8)
F27 0.140(8) 0.086(7) 0.106(6) 0.040(6) -0.043(6) -0.015(5)
F25' 0.153(15) 0.138(16) 0.23(2) 0.063(12) 0.031(16) 0.065(16)
F26' 0.088(9) 0.130(13) 0.124(11) 0.068(9) -0.039(8) -0.068(10)
F27' 0.111(11) 0.159(12) 0.142(12) 0.047(9) -0.082(9) -0.072(10)

loop_
_atom_type_symbol
_atom_type_description
_atom_type_scat_dispersion_real
_atom_type_scat_dispersion_imag
_atom_type_scat_source
C C 0.0033 0.0016 'International Tables Vol C Tables 4.2.6.8 and 6.1.1.4'
H H 0.0000 0.0000 'International Tables Vol C Tables 4.2.6.8 and 6.1.1.4'
N N 0.0061 0.0033 'International Tables Vol C Tables 4.2.6.8 and 6.1.1.4'
O O 0.0106 0.0060 'International Tables Vol C Tables 4.2.6.8 and 6.1.1.4'
Cu Cu 0.3201 1.2651 'International Tables Vol C Tables 4.2.6.8 and 6.1.1.4'
F F 0.0171 0.0103 'International Tables Vol C Tables 4.2.6.8 and 6.1.1.4'

loop_
_geom_angle_atom_site_label_1
_geom_angle_atom_site_label_2
_geom_angle_atom_site_label_3
_geom_angle_site_symmetry_1
_geom_angle_site_symmetry_3
_geom_angle
_geom_angle_publ_flag
N3 Cu1 N3 . 2_666 180.0(2) ?
N3 Cu1 O20 . 2_666 90.50(18) ?
N3 Cu1 O20 2_666 2_666 89.50(18) ?
N3 Cu1 O20 . . 89.50(18) y
N3 Cu1 O20 2_666 . 90.50(18) ?
O20 Cu1 O20 2_666 . 180.0000(10) ?
N3 Cu1 O21 . 2_666 87.49(16) y
N3 Cu1 O21 2_666 2_666 92.51(16) ?
O20 Cu1 O21 2_666 2_666 85.89(15) ?
O20 Cu1 O21 . 2_666 94.11(15) y
N3 Cu1 O21 . . 92.51(16) ?
N3 Cu1 O21 2_666 . 87.49(16) ?
O20 Cu1 O21 2_666 . 94.11(15) ?
O20 Cu1 O21 . . 85.89(15) ?
O21 Cu1 O21 2_666 . 180.0000(10) ?
C2 C1 C6 . . 121.3(6) ?
C2 C1 H1 . . 119.4 ?
C6 C1 H1 . . 119.4 ?
N3 C2 C1 . . 122.6(6) ?
N3 C2 H2 . . 118.7 ?
C1 C2 H2 . . 118.7 ?
C4 N3 C2 . . 117.1(5) ?
C4 N3 Cu1 . . 121.9(4) ?
C2 N3 Cu1 . . 121.0(4) ?
N3 C4 C5 . . 123.2(5) ?
N3 C4 H4 . . 118.4 ?
C5 C4 H4 . . 118.4 ?
C4 C5 C6 . . 120.6(6) ?
C4 C5 H5 . . 119.7 ?
C6 C5 H5 . . 119.7 ?
C1 C6 C5 . . 115.2(6) ?
C1 C6 C7 . . 120.3(6) ?
C5 C6 C7 . . 124.4(6) ?
C8 C7 C6 . . 127.2(6) ?
C8 C7 H7 . . 116.4 ?
C6 C7 H7 . . 116.4 ?
C7 C8 C9 . . 125.2(6) ?
C7 C8 H8 . . 117.4 ?
C9 C8 H8 . . 117.4 ?
N10 C9 C14 . . 122.4(6) ?
N10 C9 C8 . . 117.3(6) ?
C14 C9 C8 . . 120.3(6) ?
C9 N10 C11 . . 116.8(6) ?
N10 C11 C12 . . 123.6(7) ?
N10 C11 H11 . . 118.2 ?
C12 C11 H11 . . 118.2 ?
C11 C12 C13 . . 118.6(7) ?
C11 C12 H12 . . 120.7 ?
C13 C12 H12 . . 120.7 ?
C14 C13 C12 . . 118.8(7) ?
C14 C13 H13 . . 120.6 ?
C12 C13 H13 . . 120.6 ?
C13 C14 C9 . . 119.7(7) ?
C13 C14 H14 . . 120.1 ?
C9 C14 H14 . . 120.1 ?
F23 C15 F22 . . 107.4(5) ?
F23 C15 F24 . . 106.9(5) ?
F22 C15 F24 . . 106.8(5) ?
F22' C15 F23' . . 106.6(5) ?
F22' C15 F24' . . 106.7(5) ?
F23' C15 F24' . . 105.8(5) ?
F23 C15 C16 . . 115.6(11) ?
F22' C15 C16 . . 117.1(9) ?
F22 C15 C16 . . 108.2(12) ?
F24 C15 C16 . . 111.5(10) ?
F23' C15 C16 . . 112.1(8) ?
F24' C15 C16 . . 107.8(8) ?
O20 C16 C17 . . 129.1(5) ?
O20 C16 C15 . . 112.0(5) ?
C17 C16 C15 . . 118.8(5) ?
C16 C17 C18 . . 124.2(6) ?
C16 C17 H17 . . 117.9 ?
C18 C17 H17 . . 117.9 ?
O21 C18 C17 . . 128.9(5) ?
O21 C18 C19 . . 114.6(5) ?
C17 C18 C19 . . 116.6(5) ?
F25' C19 F27' . . 107.6(5) ?
F25 C19 F26 . . 107.5(5) ?
F25' C19 F26' . . 106.3(5) ?
F27' C19 F26' . . 105.8(5) ?
F25 C19 F27 . . 105.7(4) ?
F26 C19 F27 . . 105.5(4) ?
F25' C19 C18 . . 116.3(9) ?
F27' C19 C18 . . 112.5(8) ?
F25 C19 C18 . . 116.6(6) ?
F26 C19 C18 . . 111.2(6) ?
F26' C19 C18 . . 107.6(7) ?
F27 C19 C18 . . 109.6(6) ?
C16 O20 Cu1 . . 126.7(4) ?
C18 O21 Cu1 . . 121.2(4) ?

loop_
_geom_bond_atom_site_label_1
_geom_bond_atom_site_label_2
_geom_bond_site_symmetry_2
_geom_bond_distance
_geom_bond_publ_flag
Cu1 N3 . 2.006(5) y
Cu1 N3 2_666 2.006(5) ?
Cu1 O20 2_666 2.042(4) ?
Cu1 O20 . 2.042(4) y
Cu1 O21 2_666 2.257(4) ?
Cu1 O21 . 2.257(4) y
C1 C2 . 1.368(9) ?
C1 C6 . 1.390(8) ?
C1 H1 . 0.9300 ?
C2 N3 . 1.345(7) ?
C2 H2 . 0.9300 ?
N3 C4 . 1.338(7) ?
C4 C5 . 1.368(8) ?
C4 H4 . 0.9300 ?
C5 C6 . 1.402(8) ?
C5 H5 . 0.9300 ?
C6 C7 . 1.463(9) ?
C7 C8 . 1.322(9) ?
C7 H7 . 0.9300 ?
C8 C9 . 1.461(9) ?
C8 H8 . 0.9300 ?
C9 N10 . 1.341(8) ?
C9 C14 . 1.376(9) ?
N10 C11 . 1.339(9) ?
C11 C12 . 1.368(11) ?
C11 H11 . 0.9300 ?
C12 C13 . 1.373(11) ?
C12 H12 . 0.9300 ?
C13 C14 . 1.359(10) ?
C13 H13 . 0.9300 ?
C14 H14 . 0.9300 ?
C15 F23 . 1.306(5) ?
C15 F22' . 1.308(5) ?
C15 F22 . 1.309(5) ?
C15 F24 . 1.312(5) ?
C15 F23' . 1.315(5) ?
C15 F24' . 1.317(5) ?
C15 C16 . 1.534(8) ?
C16 O20 . 1.251(7) ?
C16 C17 . 1.387(7) ?
C17 C18 . 1.390(7) ?
C17 H17 . 0.9300 ?
C18 O21 . 1.226(7) ?
C18 C19 . 1.541(8) ?
C19 F25' . 1.305(5) ?
C19 F27' . 1.306(5) ?
C19 F25 . 1.308(5) ?
C19 F26 . 1.310(5) ?
C19 F26' . 1.322(5) ?
C19 F27 . 1.323(5) ?
